data_4317052
loop_
_publ_author_name
'William T. Eckenhoff'
'Tomislav Pintauer'

_publ_section_title
;
 Structural Comparison of Copper(I) and Copper(II) Complexes with
 Tris(2-pyridylmethyl)amine Ligand
;
_journal_name_full 'Inorganic Chemistry'
_journal_page_first 10617
_journal_page_last 10626
_journal_paper_doi 10.1021/ic1016142
_journal_volume 49
_journal_year 2010
_chemical_formula_moiety 'C24 H20 B, C18 H18 Cu N4'
_chemical_formula_sum 'C42 H38 B Cu N4'
_chemical_formula_weight 673.11
_chemical_name_systematic
; 
 ? 
;
_space_group_IT_number 2
_symmetry_cell_setting triclinic
_symmetry_space_group_name_Hall '-P 1'
_symmetry_space_group_name_H-M 'P -1'
_atom_sites_solution_hydrogens geom
_atom_sites_solution_primary direct
_atom_sites_solution_secondary difmap
_audit_creation_method SHELXL-97
_cell_angle_alpha 89.620(5)
_cell_angle_beta 81.377(5)
_cell_angle_gamma 79.961(5)
_cell_formula_units_Z 4
_cell_length_a 11.552(4)
_cell_length_b 13.797(5)
_cell_length_c 21.629(7)
_cell_measurement_reflns_used 5913
_cell_measurement_temperature 150(2)
_cell_measurement_theta_max 24.350
_cell_measurement_theta_min 2.139
_cell_volume 3355(2)
_computing_cell_refinement 'SAINT (Bruker, 1998)'
_computing_data_collection 'SMART (Bruker, 1998)'
_computing_data_reduction SAINT
_computing_molecular_graphics 'SHELXTL (Sheldrick, 2000)'
_computing_publication_material 'ORTEP-3 for Windows (Faruggia, 1997)'
_computing_structure_refinement 'SHELXL-97 (Sheldrick, 1997)'
_computing_structure_solution 'SHELXS-97 (Sheldrick, 1997)'
_diffrn_ambient_temperature 150(2)
_diffrn_measured_fraction_theta_full 0.988
_diffrn_measured_fraction_theta_max 0.988
_diffrn_measurement_device_type 'Bruker Smart ApexII'
_diffrn_measurement_method '\f and \w Scans'
_diffrn_radiation_monochromator graphite
_diffrn_radiation_source 'fine-focus sealed tube'
_diffrn_radiation_type MoK\a
_diffrn_radiation_wavelength 0.71073
_diffrn_reflns_av_R_equivalents 0.0686
_diffrn_reflns_av_sigmaI/netI 0.0919
_diffrn_reflns_limit_h_max 13
_diffrn_reflns_limit_h_min -13
_diffrn_reflns_limit_k_max 16
_diffrn_reflns_limit_k_min -16
_diffrn_reflns_limit_l_max 25
_diffrn_reflns_limit_l_min -25
_diffrn_reflns_number 26263
_diffrn_reflns_theta_full 25.17
_diffrn_reflns_theta_max 25.17
_diffrn_reflns_theta_min 0.95
_diffrn_standards_interval_count 0
_diffrn_standards_interval_time 0
_diffrn_standards_number 11912
_exptl_absorpt_coefficient_mu 0.688
_exptl_absorpt_correction_T_max 0.8468
_exptl_absorpt_correction_T_min 0.7800
_exptl_absorpt_correction_type multi-scan
_exptl_absorpt_process_details 'SADABS (Sheldrick, 2002)'
_exptl_crystal_colour yellow
_exptl_crystal_density_diffrn 1.332
_exptl_crystal_density_method 'not measured'
_exptl_crystal_description rhomboid
_exptl_crystal_F_000 1408
_exptl_crystal_size_max 0.38
_exptl_crystal_size_mid 0.28
_exptl_crystal_size_min 0.25
_refine_diff_density_max 1.511
_refine_diff_density_min -1.226
_refine_diff_density_rms 0.111
_refine_ls_extinction_method none
_refine_ls_goodness_of_fit_ref 0.996
_refine_ls_hydrogen_treatment constr
_refine_ls_matrix_type full
_refine_ls_number_parameters 865
_refine_ls_number_reflns 11912
_refine_ls_number_restraints 0
_refine_ls_restrained_S_all 0.996
_refine_ls_R_factor_all 0.1051
_refine_ls_R_factor_gt 0.0698
_refine_ls_shift/su_max 0.001
_refine_ls_shift/su_mean 0.000
_refine_ls_structure_factor_coef Fsqd
_refine_ls_weighting_details 'calc w=1/[\s^2^(Fo^2^)+(0.1275P)^2^+0.0000P] where P=(Fo^2^+2Fc^2^)/3'
_refine_ls_weighting_scheme calc
_refine_ls_wR_factor_gt 0.1747
_refine_ls_wR_factor_ref 0.2042
_reflns_number_gt 8002
_reflns_number_total 11912
_reflns_threshold_expression >2sigma(I)
_cod_data_source_file ic1016142_si_002_02.cif
_cod_data_source_block '[Cu(TPMA)][BPh4]'
_cod_original_cell_volume 3355.6(19)
_cod_database_code 4317052

loop_
_symmetry_equiv_pos_as_xyz
'x, y, z'
'-x, -y, -z'

loop_
_atom_site_label
_atom_site_type_symbol
_atom_site_fract_x
_atom_site_fract_y
_atom_site_fract_z
_atom_site_U_iso_or_equiv
_atom_site_adp_type
_atom_site_occupancy
_atom_site_symmetry_multiplicity
_atom_site_calc_flag
_atom_site_refinement_flags
_atom_site_disorder_assembly
_atom_site_disorder_group
Cu1 Cu 0.37082(4) 0.52778(4) 0.03589(2) 0.03212(18) Uani 1 1 d . . .
Cu2 Cu 0.91091(4) 0.96700(4) 0.47146(2) 0.03044(18) Uani 1 1 d . . .
N2 N 0.4062(3) 0.5699(3) 0.12044(16) 0.0310(8) Uani 1 1 d . . .
N4 N 0.3225(3) 0.3936(3) 0.02976(16) 0.0332(9) Uani 1 1 d . . .
N1 N 0.1869(3) 0.5647(3) 0.08603(16) 0.0295(8) Uani 1 1 d . . .
N3 N 0.3079(3) 0.6353(3) -0.02168(17) 0.0333(9) Uani 1 1 d . . .
C2 C 0.3107(4) 0.5861(3) 0.1656(2) 0.0315(10) Uani 1 1 d . . .
C5 C 0.5184(4) 0.6379(3) 0.1890(2) 0.0367(11) Uani 1 1 d . . .
H5 H 0.5903 0.6539 0.1959 0.044 Uiso 1 1 calc R . .
C13 C 0.1255(4) 0.4930(3) 0.0622(2) 0.0365(11) Uani 1 1 d . . .
H13A H 0.0996 0.5157 0.0232 0.044 Uiso 1 1 calc R . .
H13B H 0.0555 0.4868 0.0919 0.044 Uiso 1 1 calc R . .
C12 C 0.3531(4) 0.6549(3) -0.0808(2) 0.0355(11) Uani 1 1 d . . .
H12 H 0.4288 0.6219 -0.0969 0.043 Uiso 1 1 calc R . .
C8 C 0.1971(4) 0.6849(3) 0.0015(2) 0.0332(10) Uani 1 1 d . . .
C11 C 0.2950(4) 0.7199(3) -0.1185(2) 0.0382(11) Uani 1 1 d . . .
H11 H 0.3303 0.7305 -0.1590 0.046 Uiso 1 1 calc R . .
C3 C 0.3147(4) 0.6306(3) 0.2227(2) 0.0356(11) Uani 1 1 d . . .
H3 H 0.2469 0.6429 0.2527 0.043 Uiso 1 1 calc R . .
C14 C 0.2047(4) 0.3942(3) 0.05160(18) 0.0321(10) Uani 1 1 d . . .
C6 C 0.5088(4) 0.5950(3) 0.1327(2) 0.0350(11) Uani 1 1 d . . .
H6 H 0.5755 0.5830 0.1020 0.042 Uiso 1 1 calc R . .
C18 C 0.3925(4) 0.3065(3) 0.0163(2) 0.0369(11) Uani 1 1 d . . .
H18 H 0.4723 0.3055 0.0008 0.044 Uiso 1 1 calc R . .
C1 C 0.1996(4) 0.5537(4) 0.1523(2) 0.0339(10) Uani 1 1 d . . .
H1A H 0.2018 0.4852 0.1635 0.041 Uiso 1 1 calc R . .
H1B H 0.1312 0.5926 0.1777 0.041 Uiso 1 1 calc R . .
C15 C 0.1606(5) 0.3085(4) 0.0616(2) 0.0398(11) Uani 1 1 d . . .
H15 H 0.0809 0.3107 0.0778 0.048 Uiso 1 1 calc R . .
C4 C 0.4196(4) 0.6564(4) 0.2348(2) 0.0416(12) Uani 1 1 d . . .
H4 H 0.4236 0.6856 0.2729 0.050 Uiso 1 1 calc R . .
C9 C 0.1328(4) 0.7524(3) -0.0346(2) 0.0392(11) Uani 1 1 d . . .
H9 H 0.0574 0.7856 -0.0181 0.047 Uiso 1 1 calc R . .
C10 C 0.1824(4) 0.7696(4) -0.0951(2) 0.0432(12) Uani 1 1 d . . .
H10 H 0.1405 0.8140 -0.1198 0.052 Uiso 1 1 calc R . .
C7 C 0.1491(4) 0.6667(3) 0.0686(2) 0.0372(11) Uani 1 1 d . . .
H7A H 0.1764 0.7105 0.0959 0.045 Uiso 1 1 calc R . .
H7B H 0.0629 0.6818 0.0744 0.045 Uiso 1 1 calc R . .
C17 C 0.3528(5) 0.2177(4) 0.0240(2) 0.0457(13) Uani 1 1 d . . .
H17 H 0.4043 0.1585 0.0136 0.055 Uiso 1 1 calc R . .
C16 C 0.2340(5) 0.2193(4) 0.0479(2) 0.0455(13) Uani 1 1 d . . .
H16 H 0.2045 0.1609 0.0544 0.055 Uiso 1 1 calc R . .
C42 C 0.8365(4) 0.4965(3) 0.1745(2) 0.0307(10) Uani 1 1 d . . .
H42 H 0.8303 0.4303 0.1782 0.037 Uiso 1 1 calc R . .
C32 C 0.8623(4) 0.3021(3) 0.3124(2) 0.0357(11) Uani 1 1 d . . .
H32 H 0.8040 0.3268 0.3457 0.043 Uiso 1 1 calc R . .
C35 C 1.0352(4) 0.2240(3) 0.2156(2) 0.0374(11) Uani 1 1 d . . .
H35 H 1.0940 0.1986 0.1828 0.045 Uiso 1 1 calc R . .
C36 C 1.0120(4) 0.3234(3) 0.2288(2) 0.0333(10) Uani 1 1 d . . .
H36 H 1.0567 0.3634 0.2044 0.040 Uiso 1 1 calc R . .
C41 C 0.8101(4) 0.5442(4) 0.1199(2) 0.0357(11) Uani 1 1 d . . .
H41 H 0.7880 0.5095 0.0881 0.043 Uiso 1 1 calc R . .
C37 C 0.8722(3) 0.5435(3) 0.22443(19) 0.0284(10) Uani 1 1 d . . .
C26 C 0.9887(4) 0.6174(3) 0.3486(2) 0.0348(10) Uani 1 1 d . . .
H26 H 0.9171 0.6601 0.3479 0.042 Uiso 1 1 calc R . .
C38 C 0.8765(4) 0.6426(3) 0.2154(2) 0.0328(10) Uani 1 1 d . . .
H38 H 0.8982 0.6780 0.2469 0.039 Uiso 1 1 calc R . .
C30 C 1.1160(4) 0.4662(3) 0.3224(2) 0.0374(11) Uani 1 1 d . . .
H30 H 1.1335 0.4040 0.3035 0.045 Uiso 1 1 calc R . .
C25 C 1.0029(4) 0.5237(3) 0.32056(19) 0.0307(10) Uani 1 1 d . . .
C31 C 0.9231(4) 0.3681(3) 0.27783(19) 0.0295(10) Uani 1 1 d . . .
C19 C 0.7682(4) 0.5134(3) 0.3405(2) 0.0317(10) Uani 1 1 d . . .
C27 C 1.0751(4) 0.6505(4) 0.3775(2) 0.0391(11) Uani 1 1 d . . .
H27 H 1.0601 0.7131 0.3959 0.047 Uiso 1 1 calc R . .
C39 C 0.8498(4) 0.6920(3) 0.1612(2) 0.0359(11) Uani 1 1 d . . .
H39 H 0.8543 0.7585 0.1575 0.043 Uiso 1 1 calc R . .
C33 C 0.8840(4) 0.2015(4) 0.3001(2) 0.0401(11) Uani 1 1 d . . .
H33 H 0.8403 0.1608 0.3246 0.048 Uiso 1 1 calc R . .
C28 C 1.1844(4) 0.5887(4) 0.3788(2) 0.0422(12) Uani 1 1 d . . .
H28 H 1.2431 0.6092 0.3980 0.051 Uiso 1 1 calc R . .
C40 C 0.8165(4) 0.6425(4) 0.1128(2) 0.0371(11) Uani 1 1 d . . .
H40 H 0.7991 0.6748 0.0766 0.045 Uiso 1 1 calc R . .
C29 C 1.2026(4) 0.4989(4) 0.3514(2) 0.0436(12) Uani 1 1 d . . .
H29 H 1.2751 0.4574 0.3519 0.052 Uiso 1 1 calc R . .
C20 C 0.6582(4) 0.5133(3) 0.3205(2) 0.0365(11) Uani 1 1 d . . .
H20 H 0.6572 0.5011 0.2784 0.044 Uiso 1 1 calc R . .
C23 C 0.6559(5) 0.5483(4) 0.4460(2) 0.0488(13) Uani 1 1 d . . .
H23 H 0.6562 0.5601 0.4882 0.059 Uiso 1 1 calc R . .
C21 C 0.5506(4) 0.5305(4) 0.3607(2) 0.0434(12) Uani 1 1 d . . .
H21 H 0.4798 0.5297 0.3454 0.052 Uiso 1 1 calc R . .
C34 C 0.9716(5) 0.1615(4) 0.2510(2) 0.0414(12) Uani 1 1 d . . .
H34 H 0.9868 0.0942 0.2422 0.050 Uiso 1 1 calc R . .
C24 C 0.7628(5) 0.5301(4) 0.4050(2) 0.0427(12) Uani 1 1 d . . .
H24 H 0.8334 0.5289 0.4210 0.051 Uiso 1 1 calc R . .
C22 C 0.5491(5) 0.5491(4) 0.4240(2) 0.0475(13) Uani 1 1 d . . .
H22 H 0.4775 0.5617 0.4512 0.057 Uiso 1 1 calc R . .
B1 B 0.8945(4) 0.4872(4) 0.2909(2) 0.0305(11) Uani 1 1 d . . .
N7 N 0.7965(3) 1.1012(3) 0.47632(16) 0.0325(9) Uani 1 1 d . . .
N8 N 0.8660(3) 0.8658(3) 0.53623(16) 0.0313(8) Uani 1 1 d . . .
N6 N 1.0055(3) 0.9246(3) 0.38556(16) 0.0305(8) Uani 1 1 d . . .
N5 N 0.7668(3) 0.9209(3) 0.42811(16) 0.0325(9) Uani 1 1 d . . .
C60 C 0.8910(4) 0.8558(3) 0.5950(2) 0.0336(10) Uani 1 1 d . . .
H60 H 0.9516 0.8857 0.6057 0.040 Uiso 1 1 calc R . .
C49 C 0.6602(4) 0.9942(3) 0.4505(2) 0.0372(11) Uani 1 1 d . . .
H49A H 0.6237 0.9753 0.4911 0.045 Uiso 1 1 calc R . .
H49B H 0.6031 0.9958 0.4218 0.045 Uiso 1 1 calc R . .
C54 C 0.8203(4) 1.1914(3) 0.48582(19) 0.0352(11) Uani 1 1 d . . .
H54 H 0.8903 1.1964 0.5010 0.042 Uiso 1 1 calc R . .
C44 C 0.9398(4) 0.9017(3) 0.34327(19) 0.0312(10) Uani 1 1 d . . .
C45 C 0.9896(4) 0.8639(3) 0.2841(2) 0.0349(10) Uani 1 1 d . . .
H45 H 0.9414 0.8480 0.2563 0.042 Uiso 1 1 calc R . .
C56 C 0.7817(4) 0.8169(3) 0.5203(2) 0.0314(10) Uani 1 1 d . . .
C50 C 0.6912(4) 1.0957(3) 0.45580(19) 0.0327(10) Uani 1 1 d . . .
C57 C 0.7196(4) 0.7641(3) 0.5639(2) 0.0373(11) Uani 1 1 d . . .
H57 H 0.6618 0.7319 0.5522 0.045 Uiso 1 1 calc R . .
C53 C 0.7460(4) 1.2769(4) 0.4741(2) 0.0401(11) Uani 1 1 d . . .
H53 H 0.7656 1.3380 0.4815 0.048 Uiso 1 1 calc R . .
C51 C 0.6155(4) 1.1798(4) 0.4423(2) 0.0415(12) Uani 1 1 d . . .
H51 H 0.5458 1.1743 0.4270 0.050 Uiso 1 1 calc R . .
C48 C 1.1254(4) 0.9099(3) 0.3678(2) 0.0348(10) Uani 1 1 d . . .
H48 H 1.1726 0.9244 0.3965 0.042 Uiso 1 1 calc R . .
C47 C 1.1801(4) 0.8747(3) 0.3097(2) 0.0385(11) Uani 1 1 d . . .
H47 H 1.2623 0.8675 0.2993 0.046 Uiso 1 1 calc R . .
C55 C 0.7633(4) 0.8226(3) 0.4529(2) 0.0376(11) Uani 1 1 d . . .
H55A H 0.8246 0.7755 0.4282 0.045 Uiso 1 1 calc R . .
H55B H 0.6869 0.8048 0.4492 0.045 Uiso 1 1 calc R . .
C58 C 0.7422(4) 0.7586(4) 0.6249(2) 0.0404(11) Uani 1 1 d . . .
H58 H 0.6982 0.7254 0.6547 0.048 Uiso 1 1 calc R . .
C59 C 0.8315(4) 0.8036(4) 0.6404(2) 0.0407(12) Uani 1 1 d . . .
H59 H 0.8515 0.7991 0.6805 0.049 Uiso 1 1 calc R . .
C46 C 1.1127(5) 0.8501(4) 0.2669(2) 0.0406(12) Uani 1 1 d . . .
H46 H 1.1482 0.8249 0.2275 0.049 Uiso 1 1 calc R . .
C43 C 0.8051(4) 0.9240(4) 0.3608(2) 0.0372(11) Uani 1 1 d . . .
H43A H 0.7754 0.9888 0.3460 0.045 Uiso 1 1 calc R . .
H43B H 0.7707 0.8764 0.3399 0.045 Uiso 1 1 calc R . .
C52 C 0.6428(5) 1.2710(4) 0.4512(2) 0.0439(12) Uani 1 1 d . . .
H52 H 0.5923 1.3276 0.4420 0.053 Uiso 1 1 calc R . .
C62 C 0.5540(4) 1.0182(4) 0.6787(2) 0.0349(11) Uani 1 1 d . . .
H62 H 0.5980 0.9547 0.6763 0.042 Uiso 1 1 calc R . .
C72 C 0.5702(4) 0.7921(4) 0.8129(2) 0.0382(11) Uani 1 1 d . . .
H72 H 0.6066 0.8130 0.8447 0.046 Uiso 1 1 calc R . .
C79 C 0.5760(4) 1.0203(3) 0.83356(19) 0.0318(10) Uani 1 1 d . . .
C73 C 0.3426(4) 1.0005(3) 0.84285(19) 0.0313(10) Uani 1 1 d . . .
C61 C 0.4752(4) 1.0493(3) 0.73417(19) 0.0290(10) Uani 1 1 d . . .
C67 C 0.5012(4) 0.8639(3) 0.78026(19) 0.0312(10) Uani 1 1 d . . .
C77 C 0.1237(4) 1.0330(4) 0.8568(2) 0.0406(11) Uani 1 1 d . . .
H77 H 0.0547 1.0463 0.8387 0.049 Uiso 1 1 calc R . .
C66 C 0.4110(4) 1.1452(3) 0.7333(2) 0.0358(11) Uani 1 1 d . . .
H66 H 0.3570 1.1691 0.7684 0.043 Uiso 1 1 calc R . .
C80 C 0.6972(4) 0.9763(3) 0.8228(2) 0.0345(10) Uani 1 1 d . . .
H80 H 0.7208 0.9225 0.7953 0.041 Uiso 1 1 calc R . .
C82 C 0.7521(4) 1.0919(3) 0.8910(2) 0.0370(11) Uani 1 1 d . . .
H82 H 0.8086 1.1137 0.9113 0.044 Uiso 1 1 calc R . .
C63 C 0.5685(4) 1.0790(4) 0.6273(2) 0.0432(12) Uani 1 1 d . . .
H63 H 0.6216 1.0554 0.5919 0.052 Uiso 1 1 calc R . .
C68 C 0.4473(4) 0.8244(3) 0.7344(2) 0.0347(10) Uani 1 1 d . . .
H68 H 0.4006 0.8677 0.7112 0.042 Uiso 1 1 calc R . .
C71 C 0.5861(4) 0.6924(4) 0.7998(2) 0.0430(12) Uani 1 1 d . . .
H71 H 0.6345 0.6483 0.8217 0.052 Uiso 1 1 calc R . .
C64 C 0.5051(5) 1.1736(4) 0.6284(2) 0.0452(13) Uani 1 1 d . . .
H64 H 0.5158 1.2143 0.5943 0.054 Uiso 1 1 calc R . .
C78 C 0.2355(4) 1.0191(3) 0.8191(2) 0.0342(10) Uani 1 1 d . . .
H78 H 0.2382 1.0226 0.7759 0.041 Uiso 1 1 calc R . .
C69 C 0.4599(4) 0.7251(4) 0.7220(2) 0.0399(11) Uani 1 1 d . . .
H69 H 0.4207 0.7033 0.6917 0.048 Uiso 1 1 calc R . .
C65 C 0.4246(4) 1.2070(4) 0.6817(2) 0.0423(12) Uani 1 1 d . . .
H65 H 0.3798 1.2701 0.6832 0.051 Uiso 1 1 calc R . .
C83 C 0.6344(4) 1.1409(4) 0.8999(2) 0.0424(12) Uani 1 1 d . . .
H83 H 0.6127 1.1979 0.9247 0.051 Uiso 1 1 calc R . .
C70 C 0.5302(4) 0.6576(4) 0.7540(2) 0.0426(12) Uani 1 1 d . . .
H70 H 0.5399 0.5905 0.7453 0.051 Uiso 1 1 calc R . .
C74 C 0.3309(4) 0.9926(4) 0.9087(2) 0.0397(11) Uani 1 1 d . . .
H74 H 0.3994 0.9783 0.9272 0.048 Uiso 1 1 calc R . .
C75 C 0.2208(5) 1.0054(4) 0.9469(2) 0.0479(13) Uani 1 1 d . . .
H75 H 0.2170 0.9997 0.9900 0.057 Uiso 1 1 calc R . .
C76 C 0.1168(4) 1.0267(4) 0.9210(2) 0.0445(12) Uani 1 1 d . . .
H76 H 0.0432 1.0367 0.9465 0.053 Uiso 1 1 calc R . .
C81 C 0.7828(4) 1.0103(3) 0.8515(2) 0.0352(11) Uani 1 1 d . . .
H81 H 0.8613 0.9778 0.8440 0.042 Uiso 1 1 calc R . .
C84 C 0.5498(4) 1.1051(4) 0.8719(2) 0.0391(11) Uani 1 1 d . . .
H84 H 0.4718 1.1390 0.8789 0.047 Uiso 1 1 calc R . .
B2 B 0.4738(4) 0.9826(4) 0.7978(2) 0.0312(11) Uani 1 1 d . . .

loop_
_atom_site_aniso_label
_atom_site_aniso_U_11
_atom_site_aniso_U_22
_atom_site_aniso_U_33
_atom_site_aniso_U_23
_atom_site_aniso_U_13
_atom_site_aniso_U_12
Cu1 0.0169(3) 0.0453(4) 0.0323(3) -0.0004(2) -0.0034(2) -0.0005(2)
Cu2 0.0186(3) 0.0438(4) 0.0290(3) -0.0003(2) -0.0083(2) -0.0015(2)
N2 0.0201(19) 0.040(2) 0.0322(19) 0.0027(16) -0.0058(15) -0.0012(16)
N4 0.024(2) 0.045(2) 0.0304(19) 0.0005(16) -0.0063(16) -0.0033(17)
N1 0.0154(18) 0.039(2) 0.034(2) 0.0014(16) -0.0046(15) -0.0038(15)
N3 0.0165(18) 0.045(2) 0.038(2) -0.0028(17) -0.0041(15) -0.0018(16)
C2 0.019(2) 0.040(3) 0.035(2) 0.0037(19) -0.0056(18) -0.0006(19)
C5 0.024(2) 0.047(3) 0.041(3) -0.002(2) -0.010(2) -0.005(2)
C13 0.020(2) 0.054(3) 0.033(2) 0.003(2) -0.0014(19) -0.002(2)
C12 0.020(2) 0.049(3) 0.037(3) 0.003(2) -0.0011(19) -0.008(2)
C8 0.021(2) 0.038(3) 0.040(3) -0.003(2) -0.0060(19) -0.0040(19)
C11 0.034(3) 0.048(3) 0.031(2) 0.002(2) -0.003(2) -0.004(2)
C3 0.024(2) 0.044(3) 0.034(2) -0.002(2) -0.0013(19) 0.004(2)
C14 0.024(2) 0.052(3) 0.023(2) 0.0013(19) -0.0088(18) -0.009(2)
C6 0.014(2) 0.050(3) 0.039(3) 0.002(2) -0.0040(18) -0.003(2)
C18 0.027(2) 0.046(3) 0.036(3) -0.002(2) -0.009(2) 0.001(2)
C1 0.017(2) 0.046(3) 0.036(2) 0.000(2) -0.0040(18) 0.000(2)
C15 0.038(3) 0.050(3) 0.032(2) -0.001(2) -0.004(2) -0.010(2)
C4 0.039(3) 0.053(3) 0.033(2) -0.005(2) -0.010(2) -0.004(2)
C9 0.024(2) 0.042(3) 0.050(3) 0.000(2) -0.010(2) 0.001(2)
C10 0.036(3) 0.048(3) 0.048(3) 0.005(2) -0.016(2) -0.006(2)
C7 0.019(2) 0.046(3) 0.043(3) -0.002(2) -0.0012(19) 0.004(2)
C17 0.048(3) 0.046(3) 0.040(3) -0.005(2) -0.010(2) 0.004(2)
C16 0.062(4) 0.047(3) 0.032(3) 0.002(2) -0.009(2) -0.020(3)
C42 0.015(2) 0.038(3) 0.037(2) 0.0026(19) -0.0038(18) 0.0007(18)
C32 0.022(2) 0.043(3) 0.039(3) -0.003(2) -0.0016(19) 0.002(2)
C35 0.035(3) 0.045(3) 0.028(2) -0.002(2) -0.005(2) 0.004(2)
C36 0.025(2) 0.041(3) 0.032(2) 0.0037(19) -0.0044(19) 0.000(2)
C41 0.019(2) 0.058(3) 0.027(2) -0.007(2) -0.0019(18) 0.001(2)
C37 0.012(2) 0.038(3) 0.032(2) -0.0018(18) -0.0011(17) 0.0023(18)
C26 0.024(2) 0.041(3) 0.039(3) 0.001(2) -0.008(2) -0.003(2)
C38 0.023(2) 0.042(3) 0.033(2) -0.003(2) -0.0096(19) -0.002(2)
C30 0.032(3) 0.037(3) 0.042(3) -0.004(2) -0.006(2) 0.000(2)
C25 0.021(2) 0.041(3) 0.027(2) 0.0016(18) -0.0012(18) 0.0012(19)
C31 0.020(2) 0.042(3) 0.025(2) 0.0013(18) -0.0073(17) -0.0010(19)
C19 0.026(2) 0.030(2) 0.037(2) 0.0018(19) -0.0016(19) -0.0012(19)
C27 0.039(3) 0.042(3) 0.036(3) -0.006(2) -0.010(2) -0.004(2)
C39 0.020(2) 0.041(3) 0.044(3) 0.004(2) -0.0028(19) 0.001(2)
C33 0.030(3) 0.044(3) 0.045(3) 0.007(2) 0.000(2) -0.007(2)
C28 0.032(3) 0.052(3) 0.045(3) 0.000(2) -0.009(2) -0.011(2)
C40 0.022(2) 0.055(3) 0.032(2) 0.005(2) -0.0035(19) 0.001(2)
C29 0.023(2) 0.051(3) 0.056(3) -0.001(2) -0.012(2) 0.002(2)
C20 0.031(3) 0.041(3) 0.034(2) 0.002(2) -0.002(2) 0.003(2)
C23 0.047(3) 0.055(3) 0.039(3) -0.010(2) 0.009(2) -0.009(3)
C21 0.026(3) 0.046(3) 0.054(3) 0.010(2) -0.002(2) 0.003(2)
C34 0.048(3) 0.034(3) 0.042(3) -0.002(2) -0.014(2) -0.002(2)
C24 0.037(3) 0.051(3) 0.040(3) -0.004(2) -0.003(2) -0.009(2)
C22 0.034(3) 0.044(3) 0.053(3) -0.001(2) 0.015(2) 0.004(2)
B1 0.021(2) 0.039(3) 0.029(3) -0.003(2) -0.002(2) 0.000(2)
N7 0.0191(19) 0.048(2) 0.0293(19) 0.0021(16) -0.0067(15) -0.0012(17)
N8 0.0201(19) 0.041(2) 0.0319(19) 0.0001(16) -0.0062(15) -0.0018(16)
N6 0.025(2) 0.039(2) 0.0274(18) -0.0018(15) -0.0039(15) -0.0042(16)
N5 0.0174(18) 0.046(2) 0.034(2) -0.0018(16) -0.0093(15) 0.0018(16)
C60 0.023(2) 0.040(3) 0.037(2) 0.001(2) -0.0096(19) 0.000(2)
C49 0.020(2) 0.053(3) 0.038(3) -0.002(2) -0.0112(19) 0.002(2)
C54 0.031(3) 0.045(3) 0.028(2) -0.003(2) -0.0032(19) -0.004(2)
C44 0.030(2) 0.036(2) 0.028(2) 0.0036(18) -0.0077(19) -0.005(2)
C45 0.038(3) 0.037(3) 0.031(2) 0.0012(19) -0.012(2) -0.005(2)
C56 0.017(2) 0.038(3) 0.038(2) -0.0021(19) -0.0080(18) 0.0009(19)
C50 0.023(2) 0.048(3) 0.027(2) 0.0003(19) -0.0071(18) -0.001(2)
C57 0.018(2) 0.037(3) 0.055(3) -0.001(2) -0.009(2) 0.0021(19)
C53 0.043(3) 0.041(3) 0.032(2) -0.002(2) -0.002(2) 0.000(2)
C51 0.026(3) 0.060(3) 0.035(3) -0.001(2) -0.010(2) 0.008(2)
C48 0.024(2) 0.046(3) 0.036(2) 0.001(2) -0.0077(19) -0.008(2)
C47 0.028(3) 0.048(3) 0.037(3) 0.000(2) 0.002(2) -0.006(2)
C55 0.024(2) 0.044(3) 0.047(3) -0.003(2) -0.013(2) -0.004(2)
C58 0.025(2) 0.045(3) 0.048(3) 0.010(2) -0.004(2) -0.001(2)
C59 0.032(3) 0.049(3) 0.040(3) 0.007(2) -0.009(2) 0.000(2)
C46 0.044(3) 0.045(3) 0.028(2) -0.001(2) 0.001(2) -0.002(2)
C43 0.027(2) 0.056(3) 0.030(2) 0.001(2) -0.0086(19) -0.007(2)
C52 0.041(3) 0.045(3) 0.038(3) 0.004(2) -0.004(2) 0.014(2)
C62 0.022(2) 0.054(3) 0.029(2) 0.001(2) -0.0059(18) -0.007(2)
C72 0.026(2) 0.054(3) 0.036(2) 0.000(2) -0.010(2) -0.004(2)
C79 0.028(2) 0.039(3) 0.028(2) 0.0019(18) -0.0094(18) 0.000(2)
C73 0.028(2) 0.035(2) 0.031(2) 0.0004(19) -0.0069(19) -0.0023(19)
C61 0.016(2) 0.044(3) 0.029(2) -0.0021(19) -0.0106(17) -0.0023(19)
C67 0.021(2) 0.043(3) 0.026(2) 0.0027(19) 0.0005(17) -0.0014(19)
C77 0.028(3) 0.049(3) 0.043(3) 0.005(2) -0.006(2) -0.001(2)
C66 0.028(2) 0.042(3) 0.040(3) 0.003(2) -0.012(2) -0.006(2)
C80 0.027(2) 0.042(3) 0.034(2) -0.002(2) -0.0050(19) -0.002(2)
C82 0.029(2) 0.047(3) 0.038(3) 0.002(2) -0.013(2) -0.007(2)
C63 0.032(3) 0.072(4) 0.029(2) -0.002(2) -0.007(2) -0.018(3)
C68 0.029(2) 0.045(3) 0.030(2) 0.001(2) -0.0070(19) -0.003(2)
C71 0.030(3) 0.040(3) 0.057(3) 0.010(2) -0.006(2) 0.000(2)
C64 0.043(3) 0.066(4) 0.037(3) 0.018(2) -0.020(2) -0.027(3)
C78 0.027(2) 0.046(3) 0.029(2) 0.0012(19) -0.0060(19) -0.002(2)
C69 0.035(3) 0.048(3) 0.036(3) -0.008(2) 0.001(2) -0.012(2)
C65 0.038(3) 0.045(3) 0.053(3) 0.010(2) -0.027(2) -0.016(2)
C83 0.030(3) 0.050(3) 0.047(3) -0.015(2) -0.010(2) -0.001(2)
C70 0.040(3) 0.036(3) 0.046(3) -0.003(2) 0.008(2) -0.006(2)
C74 0.037(3) 0.052(3) 0.032(2) 0.003(2) -0.012(2) -0.006(2)
C75 0.054(3) 0.057(3) 0.032(3) -0.002(2) 0.000(2) -0.011(3)
C76 0.031(3) 0.046(3) 0.051(3) 0.000(2) 0.006(2) -0.003(2)
C81 0.020(2) 0.045(3) 0.040(3) 0.001(2) -0.0086(19) 0.001(2)
C84 0.020(2) 0.049(3) 0.046(3) -0.005(2) -0.009(2) 0.004(2)
B2 0.021(2) 0.043(3) 0.028(2) 0.001(2) -0.008(2) 0.005(2)

loop_
_atom_type_symbol
_atom_type_description
_atom_type_scat_dispersion_real
_atom_type_scat_dispersion_imag
_atom_type_scat_source
C C 0.0033 0.0016 'International Tables Vol C Tables 4.2.6.8 and 6.1.1.4'
H H 0.0000 0.0000 'International Tables Vol C Tables 4.2.6.8 and 6.1.1.4'
B B 0.0013 0.0007 'International Tables Vol C Tables 4.2.6.8 and 6.1.1.4'
N N 0.0061 0.0033 'International Tables Vol C Tables 4.2.6.8 and 6.1.1.4'
Cu Cu 0.3201 1.2651 'International Tables Vol C Tables 4.2.6.8 and 6.1.1.4'

loop_
_geom_angle_atom_site_label_1
_geom_angle_atom_site_label_2
_geom_angle_atom_site_label_3
_geom_angle
_geom_angle_site_symmetry_1
_geom_angle_site_symmetry_3
_geom_angle_publ_flag
N4 Cu1 N3 118.10(15) . . ?
N4 Cu1 N2 117.49(14) . . ?
N3 Cu1 N2 117.83(15) . . ?
N4 Cu1 N1 81.39(14) . . ?
N3 Cu1 N1 82.08(14) . . ?
N2 Cu1 N1 80.73(13) . . ?
N6 Cu2 N8 121.44(14) . . ?
N6 Cu2 N7 116.26(14) . . ?
N8 Cu2 N7 116.13(14) . . ?
N6 Cu2 N5 81.53(14) . . ?
N8 Cu2 N5 82.06(14) . . ?
N7 Cu2 N5 81.46(14) . . ?
N6 Cu2 Cu2 99.97(11) . 2_776 ?
N8 Cu2 Cu2 98.52(10) . 2_776 ?
N7 Cu2 Cu2 96.33(11) . 2_776 ?
N5 Cu2 Cu2 177.73(10) . 2_776 ?
C2 N2 C6 118.1(4) . . ?
C2 N2 Cu1 114.4(3) . . ?
C6 N2 Cu1 126.9(3) . . ?
C18 N4 C14 117.7(4) . . ?
C18 N4 Cu1 128.3(3) . . ?
C14 N4 Cu1 113.2(3) . . ?
C13 N1 C7 115.5(4) . . ?
C13 N1 C1 114.1(3) . . ?
C7 N1 C1 113.6(3) . . ?
C13 N1 Cu1 104.2(2) . . ?
C7 N1 Cu1 103.1(2) . . ?
C1 N1 Cu1 104.4(2) . . ?
C12 N3 C8 117.2(4) . . ?
C12 N3 Cu1 129.2(3) . . ?
C8 N3 Cu1 113.0(3) . . ?
N2 C2 C3 121.7(4) . . ?
N2 C2 C1 117.3(4) . . ?
C3 C2 C1 121.0(4) . . ?
C4 C5 C6 119.2(4) . . ?
C4 C5 H5 120.4 . . ?
C6 C5 H5 120.4 . . ?
N1 C13 C14 111.2(4) . . ?
N1 C13 H13A 109.4 . . ?
C14 C13 H13A 109.4 . . ?
N1 C13 H13B 109.4 . . ?
C14 C13 H13B 109.4 . . ?
H13A C13 H13B 108.0 . . ?
N3 C12 C11 124.4(4) . . ?
N3 C12 H12 117.8 . . ?
C11 C12 H12 117.8 . . ?
N3 C8 C9 121.3(4) . . ?
N3 C8 C7 117.2(4) . . ?
C9 C8 C7 121.4(4) . . ?
C12 C11 C10 118.3(4) . . ?
C12 C11 H11 120.8 . . ?
C10 C11 H11 120.8 . . ?
C4 C3 C2 119.9(4) . . ?
C4 C3 H3 120.0 . . ?
C2 C3 H3 120.0 . . ?
N4 C14 C15 121.5(4) . . ?
N4 C14 C13 117.0(4) . . ?
C15 C14 C13 121.5(4) . . ?
N2 C6 C5 122.6(4) . . ?
N2 C6 H6 118.7 . . ?
C5 C6 H6 118.7 . . ?
N4 C18 C17 123.5(4) . . ?
N4 C18 H18 118.2 . . ?
C17 C18 H18 118.2 . . ?
N1 C1 C2 111.3(3) . . ?
N1 C1 H1A 109.4 . . ?
C2 C1 H1A 109.4 . . ?
N1 C1 H1B 109.4 . . ?
C2 C1 H1B 109.4 . . ?
H1A C1 H1B 108.0 . . ?
C14 C15 C16 120.1(5) . . ?
C14 C15 H15 120.0 . . ?
C16 C15 H15 120.0 . . ?
C3 C4 C5 118.5(4) . . ?
C3 C4 H4 120.8 . . ?
C5 C4 H4 120.8 . . ?
C10 C9 C8 119.4(4) . . ?
C10 C9 H9 120.3 . . ?
C8 C9 H9 120.3 . . ?
C11 C10 C9 119.3(5) . . ?
C11 C10 H10 120.3 . . ?
C9 C10 H10 120.3 . . ?
N1 C7 C8 111.9(4) . . ?
N1 C7 H7A 109.2 . . ?
C8 C7 H7A 109.2 . . ?
N1 C7 H7B 109.2 . . ?
C8 C7 H7B 109.2 . . ?
H7A C7 H7B 107.9 . . ?
C18 C17 C16 118.2(5) . . ?
C18 C17 H17 120.9 . . ?
C16 C17 H17 120.9 . . ?
C15 C16 C17 119.0(5) . . ?
C15 C16 H16 120.5 . . ?
C17 C16 H16 120.5 . . ?
C41 C42 C37 123.4(4) . . ?
C41 C42 H42 118.3 . . ?
C37 C42 H42 118.3 . . ?
C33 C32 C31 123.6(4) . . ?
C33 C32 H32 118.2 . . ?
C31 C32 H32 118.2 . . ?
C36 C35 C34 120.3(4) . . ?
C36 C35 H35 119.8 . . ?
C34 C35 H35 119.8 . . ?
C35 C36 C31 123.3(4) . . ?
C35 C36 H36 118.3 . . ?
C31 C36 H36 118.3 . . ?
C40 C41 C42 120.3(4) . . ?
C40 C41 H41 119.9 . . ?
C42 C41 H41 119.9 . . ?
C38 C37 C42 114.2(4) . . ?
C38 C37 B1 123.1(4) . . ?
C42 C37 B1 122.4(4) . . ?
C27 C26 C25 124.2(4) . . ?
C27 C26 H26 117.9 . . ?
C25 C26 H26 117.9 . . ?
C37 C38 C39 123.3(4) . . ?
C37 C38 H38 118.3 . . ?
C39 C38 H38 118.3 . . ?
C29 C30 C25 122.7(4) . . ?
C29 C30 H30 118.7 . . ?
C25 C30 H30 118.7 . . ?
C26 C25 C30 113.3(4) . . ?
C26 C25 B1 121.6(4) . . ?
C30 C25 B1 125.1(4) . . ?
C32 C31 C36 114.2(4) . . ?
C32 C31 B1 123.7(4) . . ?
C36 C31 B1 122.2(4) . . ?
C20 C19 C24 115.1(4) . . ?
C20 C19 B1 120.9(4) . . ?
C24 C19 B1 123.8(4) . . ?
C26 C27 C28 119.4(4) . . ?
C26 C27 H27 120.3 . . ?
C28 C27 H27 120.3 . . ?
C40 C39 C38 120.5(4) . . ?
C40 C39 H39 119.8 . . ?
C38 C39 H39 119.8 . . ?
C32 C33 C34 119.9(4) . . ?
C32 C33 H33 120.1 . . ?
C34 C33 H33 120.1 . . ?
C29 C28 C27 118.4(5) . . ?
C29 C28 H28 120.8 . . ?
C27 C28 H28 120.8 . . ?
C41 C40 C39 118.3(4) . . ?
C41 C40 H40 120.8 . . ?
C39 C40 H40 120.8 . . ?
C28 C29 C30 122.0(5) . . ?
C28 C29 H29 119.0 . . ?
C30 C29 H29 119.0 . . ?
C21 C20 C19 123.1(4) . . ?
C21 C20 H20 118.5 . . ?
C19 C20 H20 118.5 . . ?
C22 C23 C24 120.3(5) . . ?
C22 C23 H23 119.9 . . ?
C24 C23 H23 119.9 . . ?
C20 C21 C22 119.9(5) . . ?
C20 C21 H21 120.1 . . ?
C22 C21 H21 120.1 . . ?
C35 C34 C33 118.6(4) . . ?
C35 C34 H34 120.7 . . ?
C33 C34 H34 120.7 . . ?
C23 C24 C19 122.6(5) . . ?
C23 C24 H24 118.7 . . ?
C19 C24 H24 118.7 . . ?
C23 C22 C21 119.0(4) . . ?
C23 C22 H22 120.5 . . ?
C21 C22 H22 120.5 . . ?
C31 B1 C25 110.8(4) . . ?
C31 B1 C37 109.0(3) . . ?
C25 B1 C37 111.6(4) . . ?
C31 B1 C19 107.9(4) . . ?
C25 B1 C19 110.1(3) . . ?
C37 B1 C19 107.3(3) . . ?
C54 N7 C50 117.4(4) . . ?
C54 N7 Cu2 128.4(3) . . ?
C50 N7 Cu2 113.0(3) . . ?
C60 N8 C56 117.4(4) . . ?
C60 N8 Cu2 128.5(3) . . ?
C56 N8 Cu2 112.8(3) . . ?
C44 N6 C48 116.9(4) . . ?
C44 N6 Cu2 114.6(3) . . ?
C48 N6 Cu2 128.3(3) . . ?
C43 N5 C55 115.1(4) . . ?
C43 N5 C49 113.2(4) . . ?
C55 N5 C49 114.2(4) . . ?
C43 N5 Cu2 105.2(3) . . ?
C55 N5 Cu2 102.6(3) . . ?
C49 N5 Cu2 104.9(3) . . ?
N8 C60 C59 123.7(4) . . ?
N8 C60 H60 118.1 . . ?
C59 C60 H60 118.1 . . ?
N5 C49 C50 111.1(4) . . ?
N5 C49 H49A 109.4 . . ?
C50 C49 H49A 109.4 . . ?
N5 C49 H49B 109.4 . . ?
C50 C49 H49B 109.4 . . ?
H49A C49 H49B 108.0 . . ?
N7 C54 C53 123.1(4) . . ?
N7 C54 H54 118.4 . . ?
C53 C54 H54 118.4 . . ?
N6 C44 C45 122.7(4) . . ?
N6 C44 C43 117.6(4) . . ?
C45 C44 C43 119.5(4) . . ?
C44 C45 C46 119.2(4) . . ?
C44 C45 H45 120.4 . . ?
C46 C45 H45 120.4 . . ?
N8 C56 C57 121.0(4) . . ?
N8 C56 C55 116.0(4) . . ?
C57 C56 C55 123.0(4) . . ?
N7 C50 C51 121.1(4) . . ?
N7 C50 C49 117.0(4) . . ?
C51 C50 C49 121.8(4) . . ?
C58 C57 C56 120.9(4) . . ?
C58 C57 H57 119.6 . . ?
C56 C57 H57 119.6 . . ?
C52 C53 C54 119.2(5) . . ?
C52 C53 H53 120.4 . . ?
C54 C53 H53 120.4 . . ?
C52 C51 C50 120.4(5) . . ?
C52 C51 H51 119.8 . . ?
C50 C51 H51 119.8 . . ?
N6 C48 C47 123.3(4) . . ?
N6 C48 H48 118.3 . . ?
C47 C48 H48 118.3 . . ?
C48 C47 C46 119.5(4) . . ?
C48 C47 H47 120.2 . . ?
C46 C47 H47 120.2 . . ?
N5 C55 C56 112.1(4) . . ?
N5 C55 H55A 109.2 . . ?
C56 C55 H55A 109.2 . . ?
N5 C55 H55B 109.2 . . ?
C56 C55 H55B 109.2 . . ?
H55A C55 H55B 107.9 . . ?
C59 C58 C57 118.3(4) . . ?
C59 C58 H58 120.8 . . ?
C57 C58 H58 120.8 . . ?
C58 C59 C60 118.6(4) . . ?
C58 C59 H59 120.7 . . ?
C60 C59 H59 120.7 . . ?
C47 C46 C45 118.2(4) . . ?
C47 C46 H46 120.9 . . ?
C45 C46 H46 120.9 . . ?
N5 C43 C44 112.6(4) . . ?
N5 C43 H43A 109.1 . . ?
C44 C43 H43A 109.1 . . ?
N5 C43 H43B 109.1 . . ?
C44 C43 H43B 109.1 . . ?
H43A C43 H43B 107.8 . . ?
C51 C52 C53 118.7(5) . . ?
C51 C52 H52 120.7 . . ?
C53 C52 H52 120.7 . . ?
C63 C62 C61 122.5(5) . . ?
C63 C62 H62 118.8 . . ?
C61 C62 H62 118.8 . . ?
C71 C72 C67 123.1(4) . . ?
C71 C72 H72 118.5 . . ?
C67 C72 H72 118.5 . . ?
C84 C79 C80 114.8(4) . . ?
C84 C79 B2 121.8(4) . . ?
C80 C79 B2 123.1(4) . . ?
C78 C73 C74 114.8(4) . . ?
C78 C73 B2 123.0(4) . . ?
C74 C73 B2 122.2(4) . . ?
C66 C61 C62 114.9(4) . . ?
C66 C61 B2 123.0(4) . . ?
C62 C61 B2 121.6(4) . . ?
C68 C67 C72 113.9(4) . . ?
C68 C67 B2 121.7(4) . . ?
C72 C67 B2 124.1(4) . . ?
C76 C77 C78 119.6(5) . . ?
C76 C77 H77 120.2 . . ?
C78 C77 H77 120.2 . . ?
C61 C66 C65 123.0(4) . . ?
C61 C66 H66 118.5 . . ?
C65 C66 H66 118.5 . . ?
C81 C80 C79 122.6(4) . . ?
C81 C80 H80 118.7 . . ?
C79 C80 H80 118.7 . . ?
C81 C82 C83 118.5(4) . . ?
C81 C82 H82 120.7 . . ?
C83 C82 H82 120.7 . . ?
C64 C63 C62 121.0(4) . . ?
C64 C63 H63 119.5 . . ?
C62 C63 H63 119.5 . . ?
C69 C68 C67 123.6(4) . . ?
C69 C68 H68 118.2 . . ?
C67 C68 H68 118.2 . . ?
C72 C71 C70 120.5(5) . . ?
C72 C71 H71 119.8 . . ?
C70 C71 H71 119.8 . . ?
C63 C64 C65 118.5(4) . . ?
C63 C64 H64 120.7 . . ?
C65 C64 H64 120.7 . . ?
C73 C78 C77 123.5(4) . . ?
C73 C78 H78 118.3 . . ?
C77 C78 H78 118.3 . . ?
C68 C69 C70 120.7(5) . . ?
C68 C69 H69 119.7 . . ?
C70 C69 H69 119.7 . . ?
C64 C65 C66 120.0(5) . . ?
C64 C65 H65 120.0 . . ?
C66 C65 H65 120.0 . . ?
C84 C83 C82 120.3(4) . . ?
C84 C83 H83 119.9 . . ?
C82 C83 H83 119.9 . . ?
C69 C70 C71 118.3(4) . . ?
C69 C70 H70 120.9 . . ?
C71 C70 H70 120.9 . . ?
C75 C74 C73 122.6(5) . . ?
C75 C74 H74 118.7 . . ?
C73 C74 H74 118.7 . . ?
C76 C75 C74 120.3(5) . . ?
C76 C75 H75 119.9 . . ?
C74 C75 H75 119.9 . . ?
C77 C76 C75 119.2(5) . . ?
C77 C76 H76 120.4 . . ?
C75 C76 H76 120.4 . . ?
C82 C81 C80 120.5(4) . . ?
C82 C81 H81 119.7 . . ?
C80 C81 H81 119.7 . . ?
C83 C84 C79 123.1(4) . . ?
C83 C84 H84 118.5 . . ?
C79 C84 H84 118.5 . . ?
C67 B2 C61 111.3(3) . . ?
C67 B2 C73 104.5(4) . . ?
C61 B2 C73 112.9(4) . . ?
C67 B2 C79 114.1(4) . . ?
C61 B2 C79 103.0(4) . . ?
C73 B2 C79 111.2(3) . . ?

loop_
_geom_bond_atom_site_label_1
_geom_bond_atom_site_label_2
_geom_bond_distance
_geom_bond_site_symmetry_2
_geom_bond_publ_flag
Cu1 N4 2.036(4) . ?
Cu1 N3 2.037(4) . ?
Cu1 N2 2.042(4) . ?
Cu1 N1 2.211(3) . ?
Cu2 N6 2.042(3) . ?
Cu2 N8 2.046(4) . ?
Cu2 N7 2.072(4) . ?
Cu2 N5 2.214(4) . ?
Cu2 Cu2 2.8323(12) 2_776 ?
N2 C2 1.347(5) . ?
N2 C6 1.354(6) . ?
N4 C18 1.333(6) . ?
N4 C14 1.370(6) . ?
N1 C13 1.452(6) . ?
N1 C7 1.464(6) . ?
N1 C1 1.466(5) . ?
N3 C12 1.351(6) . ?
N3 C8 1.366(5) . ?
C2 C3 1.393(6) . ?
C2 C1 1.499(6) . ?
C5 C4 1.383(6) . ?
C5 C6 1.386(6) . ?
C5 H5 0.9300 . ?
C13 C14 1.501(6) . ?
C13 H13A 0.9700 . ?
C13 H13B 0.9700 . ?
C12 C11 1.366(6) . ?
C12 H12 0.9300 . ?
C8 C9 1.397(6) . ?
C8 C7 1.508(6) . ?
C11 C10 1.384(7) . ?
C11 H11 0.9300 . ?
C3 C4 1.382(7) . ?
C3 H3 0.9300 . ?
C14 C15 1.371(7) . ?
C6 H6 0.9300 . ?
C18 C17 1.382(7) . ?
C18 H18 0.9300 . ?
C1 H1A 0.9700 . ?
C1 H1B 0.9700 . ?
C15 C16 1.374(7) . ?
C15 H15 0.9300 . ?
C4 H4 0.9300 . ?
C9 C10 1.384(7) . ?
C9 H9 0.9300 . ?
C10 H10 0.9300 . ?
C7 H7A 0.9700 . ?
C7 H7B 0.9700 . ?
C17 C16 1.389(7) . ?
C17 H17 0.9300 . ?
C16 H16 0.9300 . ?
C42 C41 1.397(6) . ?
C42 C37 1.411(6) . ?
C42 H42 0.9300 . ?
C32 C33 1.386(6) . ?
C32 C31 1.392(6) . ?
C32 H32 0.9300 . ?
C35 C36 1.374(6) . ?
C35 C34 1.382(7) . ?
C35 H35 0.9300 . ?
C36 C31 1.421(6) . ?
C36 H36 0.9300 . ?
C41 C40 1.377(7) . ?
C41 H41 0.9300 . ?
C37 C38 1.389(6) . ?
C37 B1 1.662(7) . ?
C26 C27 1.394(6) . ?
C26 C25 1.405(6) . ?
C26 H26 0.9300 . ?
C38 C39 1.399(6) . ?
C38 H38 0.9300 . ?
C30 C29 1.397(7) . ?
C30 C25 1.411(6) . ?
C30 H30 0.9300 . ?
C25 B1 1.643(7) . ?
C31 B1 1.636(7) . ?
C19 C20 1.403(6) . ?
C19 C24 1.406(6) . ?
C19 B1 1.663(6) . ?
C27 C28 1.399(7) . ?
C27 H27 0.9300 . ?
C39 C40 1.389(6) . ?
C39 H39 0.9300 . ?
C33 C34 1.397(6) . ?
C33 H33 0.9300 . ?
C28 C29 1.345(7) . ?
C28 H28 0.9300 . ?
C40 H40 0.9300 . ?
C29 H29 0.9300 . ?
C20 C21 1.391(6) . ?
C20 H20 0.9300 . ?
C23 C22 1.385(8) . ?
C23 C24 1.393(7) . ?
C23 H23 0.9300 . ?
C21 C22 1.391(7) . ?
C21 H21 0.9300 . ?
C34 H34 0.9300 . ?
C24 H24 0.9300 . ?
C22 H22 0.9300 . ?
N7 C54 1.345(6) . ?
N7 C50 1.370(6) . ?
N8 C60 1.347(5) . ?
N8 C56 1.363(6) . ?
N6 C44 1.344(5) . ?
N6 C48 1.361(6) . ?
N5 C43 1.459(5) . ?
N5 C55 1.460(6) . ?
N5 C49 1.472(5) . ?
C60 C59 1.384(6) . ?
C60 H60 0.9300 . ?
C49 C50 1.514(7) . ?
C49 H49A 0.9700 . ?
C49 H49B 0.9700 . ?
C54 C53 1.379(7) . ?
C54 H54 0.9300 . ?
C44 C45 1.386(6) . ?
C44 C43 1.523(6) . ?
C45 C46 1.395(7) . ?
C45 H45 0.9300 . ?
C56 C57 1.381(6) . ?
C56 C55 1.503(6) . ?
C50 C51 1.383(6) . ?
C57 C58 1.381(7) . ?
C57 H57 0.9300 . ?
C53 C52 1.374(7) . ?
C53 H53 0.9300 . ?
C51 C52 1.371(7) . ?
C51 H51 0.9300 . ?
C48 C47 1.370(6) . ?
C48 H48 0.9300 . ?
C47 C46 1.376(7) . ?
C47 H47 0.9300 . ?
C55 H55A 0.9700 . ?
C55 H55B 0.9700 . ?
C58 C59 1.375(7) . ?
C58 H58 0.9300 . ?
C59 H59 0.9300 . ?
C46 H46 0.9300 . ?
C43 H43A 0.9700 . ?
C43 H43B 0.9700 . ?
C52 H52 0.9300 . ?
C62 C63 1.395(7) . ?
C62 C61 1.413(6) . ?
C62 H62 0.9300 . ?
C72 C71 1.381(7) . ?
C72 C67 1.414(6) . ?
C72 H72 0.9300 . ?
C79 C84 1.402(6) . ?
C79 C80 1.410(6) . ?
C79 B2 1.660(7) . ?
C73 C78 1.393(6) . ?
C73 C74 1.416(6) . ?
C73 B2 1.654(6) . ?
C61 C66 1.401(6) . ?
C61 B2 1.650(7) . ?
C67 C68 1.406(6) . ?
C67 B2 1.649(7) . ?
C77 C76 1.381(7) . ?
C77 C78 1.404(6) . ?
C77 H77 0.9300 . ?
C66 C65 1.405(7) . ?
C66 H66 0.9300 . ?
C80 C81 1.390(6) . ?
C80 H80 0.9300 . ?
C82 C81 1.381(6) . ?
C82 C83 1.395(7) . ?
C82 H82 0.9300 . ?
C63 C64 1.379(7) . ?
C63 H63 0.9300 . ?
C68 C69 1.375(6) . ?
C68 H68 0.9300 . ?
C71 C70 1.390(7) . ?
C71 H71 0.9300 . ?
C64 C65 1.394(7) . ?
C64 H64 0.9300 . ?
C78 H78 0.9300 . ?
C69 C70 1.380(7) . ?
C69 H69 0.9300 . ?
C65 H65 0.9300 . ?
C83 C84 1.384(7) . ?
C83 H83 0.9300 . ?
C70 H70 0.9300 . ?
C74 C75 1.393(7) . ?
C74 H74 0.9300 . ?
C75 C76 1.386(7) . ?
C75 H75 0.9300 . ?
C76 H76 0.9300 . ?
C81 H81 0.9300 . ?
C84 H84 0.9300 . ?
